data_4106828
loop_
_publ_author_name
'Dongwon Shin'
'Renatus W. Sinkeldam'
'Yitzhak Tor'

_publ_section_title
;
 Emissive RNA Alphabet
;
_journal_name_full 'Journal of the American Chemical Society'
_journal_page_first 14912
_journal_page_last 14915
_journal_paper_doi 10.1021/ja206095a
_journal_volume 133
_journal_year 2011
_chemical_formula_sum 'C14 H18 N4 O5 S'
_chemical_formula_weight 354.38
_chemical_name_systematic
; 
 ? 
;
_space_group_IT_number 4
_symmetry_cell_setting monoclinic
_symmetry_space_group_name_Hall 'P 2yb'
_symmetry_space_group_name_H-M 'P 1 21 1'
_atom_sites_solution_hydrogens geom
_atom_sites_solution_primary direct
_atom_sites_solution_secondary difmap
_audit_creation_method SHELXL-97
_cell_angle_alpha 90.00
_cell_angle_beta 97.765(5)
_cell_angle_gamma 90.00
_cell_formula_units_Z 4
_cell_length_a 4.9662(3)
_cell_length_b 17.4493(9)
_cell_length_c 17.4476(12)
_cell_measurement_reflns_used 5285
_cell_measurement_temperature 90(2)
_cell_measurement_theta_max 63.55
_cell_measurement_theta_min 5.12
_cell_volume 1498.09(16)
_computing_cell_refinement 'Bruker SAINT'
_computing_data_collection 'Bruker APEX2'
_computing_data_reduction 'Bruker SAINT'
_computing_molecular_graphics 'Bruker SHELXTL'
_computing_publication_material 'Bruker SHELXTL'
_computing_structure_refinement 'SHELXL-97 (Sheldrick, 2008)'
_computing_structure_solution 'SHELXS-97 (Sheldrick, 2008)'
_diffrn_ambient_temperature 90(2)
_diffrn_measured_fraction_theta_full 0.956
_diffrn_measured_fraction_theta_max 0.954
_diffrn_measurement_device_type 'Bruker APEX-II CCD'
_diffrn_measurement_method '\f and \w scans'
_diffrn_radiation_monochromator graphite
_diffrn_radiation_source 'fine-focus sealed tube'
_diffrn_radiation_type CuK\a
_diffrn_radiation_wavelength 1.54184
_diffrn_reflns_av_R_equivalents 0.0424
_diffrn_reflns_av_sigmaI/netI 0.0557
_diffrn_reflns_limit_h_max 5
_diffrn_reflns_limit_h_min -5
_diffrn_reflns_limit_k_max 20
_diffrn_reflns_limit_k_min -12
_diffrn_reflns_limit_l_max 20
_diffrn_reflns_limit_l_min -19
_diffrn_reflns_number 9018
_diffrn_reflns_theta_full 65.00
_diffrn_reflns_theta_max 65.09
_diffrn_reflns_theta_min 2.56
_exptl_absorpt_coefficient_mu 2.257
_exptl_absorpt_correction_T_max 0.8955
_exptl_absorpt_correction_T_min 0.5809
_exptl_absorpt_correction_type multi-scan
_exptl_absorpt_process_details SADABS
_exptl_crystal_colour colourless
_exptl_crystal_density_diffrn 1.571
_exptl_crystal_description Plate
_exptl_crystal_F_000 744
_exptl_crystal_size_max 0.27
_exptl_crystal_size_mid 0.11
_exptl_crystal_size_min 0.05
_refine_diff_density_max 0.303
_refine_diff_density_min -0.274
_refine_diff_density_rms 0.059
_refine_ls_abs_structure_details 'Flack H D (1983), Acta Cryst. A39, 876-881'
_refine_ls_abs_structure_Flack 0.02(2)
_refine_ls_extinction_method none
_refine_ls_goodness_of_fit_ref 1.028
_refine_ls_hydrogen_treatment constr
_refine_ls_matrix_type full
_refine_ls_number_parameters 443
_refine_ls_number_reflns 3756
_refine_ls_number_restraints 1
_refine_ls_restrained_S_all 1.028
_refine_ls_R_factor_all 0.0511
_refine_ls_R_factor_gt 0.0433
_refine_ls_shift/su_max 0.000
_refine_ls_shift/su_mean 0.000
_refine_ls_structure_factor_coef Fsqd
_refine_ls_weighting_details 'calc w=1/[\s^2^(Fo^2^)+(0.0660P)^2^+0.3783P] where P=(Fo^2^+2Fc^2^)/3'
_refine_ls_weighting_scheme calc
_refine_ls_wR_factor_gt 0.1045
_refine_ls_wR_factor_ref 0.1096
_reflns_number_gt 3382
_reflns_number_total 3756
_reflns_threshold_expression >2\s(I)
_cod_data_source_file ja206095a_si_003.cif
_cod_data_source_block tor59
_cod_database_code 4106828

loop_
_symmetry_equiv_pos_as_xyz
'x, y, z'
'-x, y+1/2, -z'

loop_
_atom_site_label
_atom_site_type_symbol
_atom_site_fract_x
_atom_site_fract_y
_atom_site_fract_z
_atom_site_U_iso_or_equiv
_atom_site_adp_type
_atom_site_occupancy
_atom_site_symmetry_multiplicity
_atom_site_calc_flag
_atom_site_refinement_flags
S1 S -0.5623(2) -0.91885(6) -0.41609(6) 0.0153(2) Uani 1 1 d .
O1 O -0.8763(7) -1.19304(19) -0.51067(19) 0.0236(8) Uani 1 1 d .
H1O H -0.8959 -1.1905 -0.5592 0.035 Uiso 1 1 calc R
O2 O -0.5413(6) -1.08310(17) -0.40739(18) 0.0152(7) Uani 1 1 d .
O3 O -0.6233(7) -1.22936(18) -0.28504(18) 0.0211(7) Uani 1 1 d .
H3O H -0.5285 -1.1998 -0.2544 0.032 Uiso 1 1 calc R
O4 O -0.9273(7) -1.10912(18) -0.24922(18) 0.0207(7) Uani 1 1 d .
H4O H -0.9673 -1.0645 -0.2365 0.031 Uiso 1 1 calc R
O5 O -1.1075(6) -0.73042(17) -0.33297(17) 0.0164(7) Uani 1 1 d .
N1 N -1.0207(7) -0.9533(2) -0.2535(2) 0.0138(8) Uani 1 1 d .
N2 N -1.1952(7) -0.8269(2) -0.2516(2) 0.0145(8) Uani 1 1 d .
H2N H -1.2974 -0.7956 -0.2284 0.017 Uiso 1 1 calc R
N3 N -1.3425(7) -0.9133(2) -0.1706(2) 0.0150(8) Uani 1 1 d .
N4 N -1.5357(7) -0.9960(2) -0.0921(2) 0.0157(8) Uani 1 1 d .
C1 C -0.5991(9) -1.1994(3) -0.4824(3) 0.0201(10) Uani 1 1 d .
H1A H -0.4904 -1.1722 -0.5174 0.024 Uiso 1 1 calc R
H1B H -0.5451 -1.2541 -0.4807 0.024 Uiso 1 1 calc R
C2 C -0.5429(9) -1.1652(2) -0.4019(3) 0.0141(9) Uani 1 1 d .
H2 H -0.3595 -1.1827 -0.3774 0.017 Uiso 1 1 calc R
C3 C -0.7535(8) -1.1869(2) -0.3483(3) 0.0138(9) Uani 1 1 d .
H3 H -0.9039 -1.2177 -0.3773 0.017 Uiso 1 1 calc R
C4 C -0.8606(9) -1.1084(3) -0.3257(3) 0.0141(9) Uani 1 1 d .
H4 H -1.0249 -1.0942 -0.3627 0.017 Uiso 1 1 calc R
C5 C -0.6254(9) -1.0545(3) -0.3369(3) 0.0138(9) Uani 1 1 d .
H5 H -0.4748 -1.0602 -0.2931 0.017 Uiso 1 1 calc R
C6 C -0.7000(9) -0.9726(3) -0.3480(3) 0.0157(10) Uani 1 1 d .
C7 C -0.8725(9) -0.9283(2) -0.3104(2) 0.0121(9) Uani 1 1 d .
C8 C -0.8871(9) -0.8513(3) -0.3394(3) 0.0144(9) Uani 1 1 d .
C9 C -0.7291(9) -0.8376(3) -0.3961(3) 0.0162(10) Uani 1 1 d .
H9 H -0.7144 -0.7896 -0.4209 0.019 Uiso 1 1 calc R
C10 C -1.0674(9) -0.7973(2) -0.3093(2) 0.0150(10) Uani 1 1 d .
C11 C -1.1772(9) -0.9021(3) -0.2266(2) 0.0139(9) Uani 1 1 d .
C12 C -1.3732(9) -0.9826(3) -0.1446(2) 0.0155(9) Uani 1 1 d .
H12 H -1.2772 -1.0239 -0.1638 0.019 Uiso 1 1 calc R
C13 C -1.5695(10) -1.0729(3) -0.0617(3) 0.0192(10) Uani 1 1 d .
H13A H -1.7580 -1.0896 -0.0760 0.029 Uiso 1 1 calc R
H13B H -1.5257 -1.0722 -0.0052 0.029 Uiso 1 1 calc R
H13C H -1.4474 -1.1085 -0.0835 0.029 Uiso 1 1 calc R
C14 C -1.6895(10) -0.9346(3) -0.0622(3) 0.0173(10) Uani 1 1 d .
H14A H -1.6039 -0.9206 -0.0101 0.026 Uiso 1 1 calc R
H14B H -1.8760 -0.9519 -0.0599 0.026 Uiso 1 1 calc R
H14C H -1.6925 -0.8899 -0.0963 0.026 Uiso 1 1 calc R
S1' S -1.0064(2) -1.51150(6) -0.09839(6) 0.0165(2) Uani 1 1 d .
O1' O -0.4309(6) -1.24804(18) 0.03607(18) 0.0198(7) Uani 1 1 d .
H1O' H -0.4078 -1.2467 0.0846 0.030 Uiso 1 1 calc R
O2' O -0.6822(6) -1.35298(17) -0.08602(17) 0.0155(7) Uani 1 1 d .
O3' O -1.1486(6) -1.19713(17) -0.13239(18) 0.0186(7) Uani 1 1 d .
H3O' H -1.0757 -1.1836 -0.1709 0.028 Uiso 1 1 calc R
O4' O -1.1037(6) -1.29732(17) -0.24894(17) 0.0167(7) Uani 1 1 d .
H4O' H -1.2438 -1.2699 -0.2563 0.025 Uiso 1 1 calc R
O5' O -0.5799(6) -1.71962(17) -0.19664(17) 0.0161(7) Uani 1 1 d .
N1' N -0.5258(7) -1.4912(2) -0.2570(2) 0.0135(8) Uani 1 1 d .
N2' N -0.4366(8) -1.6241(2) -0.2701(2) 0.0136(8) Uani 1 1 d .
H2N' H -0.3555 -1.6583 -0.2962 0.016 Uiso 1 1 calc R
N3' N -0.2394(8) -1.5402(2) -0.3445(2) 0.0151(8) Uani 1 1 d .
N4' N 0.0157(8) -1.4569(2) -0.4072(2) 0.0164(8) Uani 1 1 d .
C1' C -0.7094(9) -1.2551(3) 0.0092(3) 0.0184(10) Uani 1 1 d .
H1A' H -0.8022 -1.2063 0.0179 0.022 Uiso 1 1 calc R
H1B' H -0.7885 -1.2957 0.0389 0.022 Uiso 1 1 calc R
C2' C -0.7576(9) -1.2747(2) -0.0750(3) 0.0150(9) Uani 1 1 d .
H2' H -0.6494 -1.2398 -0.1046 0.018 Uiso 1 1 calc R
C3' C -1.0564(9) -1.2715(3) -0.1088(3) 0.0164(10) Uani 1 1 d .
H3' H -1.1655 -1.2894 -0.0681 0.020 Uiso 1 1 calc R
C4' C -1.0844(8) -1.3320(2) -0.1743(2) 0.0143(9) Uani 1 1 d .
H4' H -1.2433 -1.3664 -0.1706 0.017 Uiso 1 1 calc R
C5' C -0.8155(9) -1.3774(2) -0.1604(2) 0.0121(9) Uani 1 1 d .
H5' H -0.7005 -1.3612 -0.2004 0.015 Uiso 1 1 calc R
C6' C -0.8298(8) -1.4621(3) -0.1609(3) 0.0124(9) Uani 1 1 d .
C7' C -0.6882(8) -1.5127(3) -0.2014(2) 0.0113(8) Uani 1 1 d .
C8' C -0.7267(9) -1.5909(3) -0.1809(2) 0.0129(9) Uani 1 1 d .
C9' C -0.8971(9) -1.5981(3) -0.1251(3) 0.0149(9) Uani 1 1 d .
H9' H -0.9467 -1.6456 -0.1043 0.018 Uiso 1 1 calc R
C10' C -0.5820(9) -1.6501(3) -0.2147(3) 0.0144(9) Uani 1 1 d .
C11' C -0.4074(8) -1.5475(3) -0.2882(2) 0.0116(9) Uani 1 1 d .
C12' C -0.1429(8) -1.4712(3) -0.3534(3) 0.0138(9) Uani 1 1 d .
H12' H -0.1872 -1.4308 -0.3208 0.017 Uiso 1 1 calc R
C13' C 0.1467(10) -1.3828(3) -0.4093(3) 0.0221(11) Uani 1 1 d .
H13D H 0.0769 -1.3482 -0.3724 0.033 Uiso 1 1 calc R
H13E H 0.1084 -1.3613 -0.4615 0.033 Uiso 1 1 calc R
H13F H 0.3435 -1.3888 -0.3954 0.033 Uiso 1 1 calc R
C14' C 0.0965(9) -1.5156(3) -0.4578(3) 0.0218(10) Uani 1 1 d .
H14D H 0.2821 -1.5323 -0.4391 0.033 Uiso 1 1 calc R
H14E H 0.0896 -1.4949 -0.5103 0.033 Uiso 1 1 calc R
H14F H -0.0275 -1.5593 -0.4585 0.033 Uiso 1 1 calc R

loop_
_atom_site_aniso_label
_atom_site_aniso_U_11
_atom_site_aniso_U_22
_atom_site_aniso_U_33
_atom_site_aniso_U_23
_atom_site_aniso_U_13
_atom_site_aniso_U_12
S1 0.0140(5) 0.0120(5) 0.0215(6) 0.0002(4) 0.0083(4) 0.0009(4)
O1 0.0247(18) 0.025(2) 0.0215(18) -0.0025(16) 0.0045(15) -0.0050(15)
O2 0.0142(15) 0.0088(16) 0.0240(17) -0.0021(12) 0.0080(13) -0.0016(12)
O3 0.0229(18) 0.0178(18) 0.0222(17) 0.0014(14) 0.0011(14) 0.0060(14)
O4 0.0278(18) 0.0134(17) 0.0242(17) 0.0010(14) 0.0157(15) 0.0031(14)
O5 0.0182(16) 0.0130(17) 0.0196(16) 0.0030(13) 0.0085(13) 0.0006(13)
N1 0.0112(19) 0.014(2) 0.0168(18) 0.0021(15) 0.0026(16) 0.0013(15)
N2 0.0167(18) 0.0077(19) 0.0205(19) 0.0013(16) 0.0076(16) 0.0006(15)
N3 0.0130(18) 0.014(2) 0.0188(19) 0.0040(17) 0.0039(15) 0.0002(16)
N4 0.0157(18) 0.012(2) 0.0198(19) 0.0017(16) 0.0040(15) -0.0014(16)
C1 0.022(2) 0.014(2) 0.027(3) -0.001(2) 0.014(2) -0.0012(19)
C2 0.008(2) 0.009(2) 0.026(2) 0.0026(18) 0.0050(19) -0.0013(16)
C3 0.009(2) 0.012(2) 0.021(2) 0.0012(18) 0.0074(18) -0.0003(17)
C4 0.010(2) 0.012(2) 0.020(2) 0.0001(18) 0.0024(18) 0.0020(18)
C5 0.011(2) 0.015(2) 0.017(2) -0.0007(18) 0.0053(18) 0.0011(18)
C6 0.012(2) 0.015(2) 0.021(2) -0.0011(19) 0.0037(18) 0.0005(18)
C7 0.012(2) 0.008(2) 0.016(2) -0.0022(17) 0.0020(18) 0.0003(17)
C8 0.011(2) 0.012(2) 0.021(2) 0.0020(18) 0.0061(19) 0.0018(17)
C9 0.016(2) 0.012(2) 0.021(2) -0.0035(18) 0.004(2) 0.0009(18)
C10 0.016(2) 0.012(2) 0.017(2) -0.0006(19) 0.0047(19) -0.0005(18)
C11 0.013(2) 0.013(2) 0.015(2) -0.0005(17) 0.0001(18) 0.0013(17)
C12 0.016(2) 0.015(2) 0.016(2) 0.0024(18) 0.0023(18) -0.0009(18)
C13 0.020(2) 0.011(2) 0.027(3) 0.0027(19) 0.006(2) -0.0015(18)
C14 0.017(2) 0.013(3) 0.023(2) -0.0015(18) 0.008(2) 0.0029(18)
S1' 0.0156(5) 0.0119(6) 0.0237(6) 0.0001(5) 0.0088(4) 0.0018(5)
O1' 0.0179(17) 0.0230(18) 0.0189(16) 0.0003(14) 0.0030(14) -0.0045(13)
O2' 0.0162(16) 0.0082(15) 0.0216(16) -0.0036(12) 0.0011(13) 0.0029(12)
O3' 0.0215(17) 0.0103(16) 0.0254(17) 0.0009(13) 0.0086(14) 0.0058(13)
O4' 0.0153(16) 0.0127(16) 0.0227(16) 0.0009(13) 0.0045(13) 0.0021(12)
O5' 0.0188(16) 0.0098(17) 0.0211(16) 0.0012(13) 0.0078(13) 0.0019(12)
N1' 0.0105(17) 0.014(2) 0.0172(18) -0.0025(15) 0.0058(15) 0.0008(14)
N2' 0.0151(19) 0.010(2) 0.0180(19) 0.0002(15) 0.0103(16) 0.0022(14)
N3' 0.0165(19) 0.013(2) 0.0164(18) 0.0001(15) 0.0064(15) 0.0005(16)
N4' 0.0175(19) 0.012(2) 0.0201(19) 0.0008(16) 0.0050(16) -0.0027(15)
C1' 0.018(2) 0.012(2) 0.027(3) 0.0002(19) 0.010(2) 0.0010(18)
C2' 0.015(2) 0.006(2) 0.025(2) -0.0019(19) 0.0053(19) -0.0014(18)
C3' 0.019(2) 0.009(2) 0.023(2) 0.0012(19) 0.009(2) 0.0048(18)
C4' 0.013(2) 0.013(2) 0.018(2) -0.0028(18) 0.0038(17) -0.0012(18)
C5' 0.013(2) 0.007(2) 0.016(2) -0.0042(17) 0.0043(18) -0.0011(17)
C6' 0.010(2) 0.012(2) 0.016(2) -0.0016(17) 0.0055(18) -0.0005(17)
C7' 0.0086(19) 0.010(2) 0.015(2) -0.0011(19) 0.0020(17) -0.0003(18)
C8' 0.011(2) 0.011(2) 0.017(2) -0.0046(18) 0.0031(17) 0.0010(18)
C9' 0.015(2) 0.009(2) 0.021(2) 0.0044(18) 0.0038(19) 0.0023(18)
C10' 0.013(2) 0.015(3) 0.015(2) 0.0011(19) -0.0008(18) 0.0014(18)
C11' 0.010(2) 0.012(2) 0.013(2) 0.0004(18) 0.0061(18) 0.0014(17)
C12' 0.011(2) 0.015(2) 0.016(2) 0.0010(18) 0.0038(18) 0.0023(18)
C13' 0.022(2) 0.014(2) 0.031(3) 0.003(2) 0.008(2) -0.004(2)
C14' 0.020(2) 0.019(3) 0.028(2) -0.004(2) 0.008(2) 0.002(2)

loop_
_atom_type_symbol
_atom_type_description
_atom_type_scat_dispersion_real
_atom_type_scat_dispersion_imag
_atom_type_scat_source
C C 0.0181 0.0091 'International Tables Vol C Tables 4.2.6.8 and 6.1.1.4'
H H 0.0000 0.0000 'International Tables Vol C Tables 4.2.6.8 and 6.1.1.4'
N N 0.0311 0.0180 'International Tables Vol C Tables 4.2.6.8 and 6.1.1.4'
O O 0.0492 0.0322 'International Tables Vol C Tables 4.2.6.8 and 6.1.1.4'
S S 0.3331 0.5567 'International Tables Vol C Tables 4.2.6.8 and 6.1.1.4'

loop_
_geom_angle_atom_site_label_1
_geom_angle_atom_site_label_2
_geom_angle_atom_site_label_3
_geom_angle
C9 S1 C6 93.6(2)
C1 O1 H1O 109.5
C2 O2 C5 106.5(3)
C3 O3 H3O 109.5
C4 O4 H4O 109.5
C11 N1 C7 116.2(4)
C10 N2 C11 125.2(4)
C10 N2 H2N 117.4
C11 N2 H2N 117.4
C12 N3 C11 119.1(4)
C12 N4 C14 121.3(4)
C12 N4 C13 121.7(4)
C14 N4 C13 117.0(3)
O1 C1 C2 110.1(4)
O1 C1 H1A 109.6
C2 C1 H1A 109.6
O1 C1 H1B 109.6
C2 C1 H1B 109.6
H1A C1 H1B 108.2
O2 C2 C1 109.4(4)
O2 C2 C3 107.2(3)
C1 C2 C3 114.2(4)
O2 C2 H2 108.6
C1 C2 H2 108.6
C3 C2 H2 108.6
O3 C3 C4 113.9(4)
O3 C3 C2 109.1(3)
C4 C3 C2 102.9(3)
O3 C3 H3 110.3
C4 C3 H3 110.3
C2 C3 H3 110.3
O4 C4 C5 113.9(4)
O4 C4 C3 111.4(4)
C5 C4 C3 102.6(3)
O4 C4 H4 109.6
C5 C4 H4 109.6
C3 C4 H4 109.6
O2 C5 C6 108.6(4)
O2 C5 C4 102.1(3)
C6 C5 C4 115.3(4)
O2 C5 H5 110.2
C6 C5 H5 110.2
C4 C5 H5 110.2
C7 C6 C5 129.5(4)
C7 C6 S1 110.6(3)
C5 C6 S1 119.9(3)
C6 C7 N1 126.0(4)
C6 C7 C8 111.2(4)
N1 C7 C8 122.8(4)
C9 C8 C7 114.4(4)
C9 C8 C10 126.4(4)
C7 C8 C10 119.1(4)
C8 C9 S1 110.3(3)
C8 C9 H9 124.9
S1 C9 H9 124.9
O5 C10 N2 122.0(4)
O5 C10 C8 124.7(4)
N2 C10 C8 113.3(4)
N1 C11 N3 126.8(4)
N1 C11 N2 123.3(4)
N3 C11 N2 109.9(4)
N3 C12 N4 121.0(4)
N3 C12 H12 119.5
N4 C12 H12 119.5
N4 C13 H13A 109.5
N4 C13 H13B 109.5
H13A C13 H13B 109.5
N4 C13 H13C 109.5
H13A C13 H13C 109.5
H13B C13 H13C 109.5
N4 C14 H14A 109.5
N4 C14 H14B 109.5
H14A C14 H14B 109.5
N4 C14 H14C 109.5
H14A C14 H14C 109.5
H14B C14 H14C 109.5
C9' S1' C6' 93.6(2)
C1' O1' H1O' 109.5
C2' O2' C5' 107.8(3)
C3' O3' H3O' 109.5
C4' O4' H4O' 109.5
C11' N1' C7' 115.1(4)
C10' N2' C11' 124.4(4)
C10' N2' H2N' 117.8
C11' N2' H2N' 117.8
C12' N3' C11' 115.8(4)
C12' N4' C14' 122.7(4)
C12' N4' C13' 119.7(4)
C14' N4' C13' 117.0(4)
O1' C1' C2' 111.6(4)
O1' C1' H1A' 109.3
C2' C1' H1A' 109.3
O1' C1' H1B' 109.3
C2' C1' H1B' 109.3
H1A' C1' H1B' 108.0
O2' C2' C1' 109.7(4)
O2' C2' C3' 103.9(3)
C1' C2' C3' 113.0(4)
O2' C2' H2' 110.0
C1' C2' H2' 110.0
C3' C2' H2' 110.0
O3' C3' C2' 113.9(4)
O3' C3' C4' 114.6(4)
C2' C3' C4' 104.3(3)
O3' C3' H3' 107.9
C2' C3' H3' 107.9
C4' C3' H3' 107.9
O4' C4' C5' 108.0(3)
O4' C4' C3' 111.9(3)
C5' C4' C3' 104.2(3)
O4' C4' H4' 110.8
C5' C4' H4' 110.8
C3' C4' H4' 110.8
O2' C5' C6' 108.4(4)
O2' C5' C4' 105.8(3)
C6' C5' C4' 118.1(4)
O2' C5' H5' 108.0
C6' C5' H5' 108.0
C4' C5' H5' 108.0
C7' C6' C5' 127.9(4)
C7' C6' S1' 110.1(3)
C5' C6' S1' 121.6(3)
C6' C7' N1' 124.5(4)
C6' C7' C8' 112.8(4)
N1' C7' C8' 122.7(4)
C9' C8' C7' 112.3(4)
C9' C8' C10' 128.0(4)
C7' C8' C10' 119.6(4)
C8' C9' S1' 111.3(3)
C8' C9' H9' 124.4
S1' C9' H9' 124.4
O5' C10' N2' 120.9(4)
O5' C10' C8' 125.7(4)
N2' C10' C8' 113.4(4)
N1' C11' N3' 125.4(4)
N1' C11' N2' 124.4(4)
N3' C11' N2' 110.1(4)
N3' C12' N4' 121.1(4)
N3' C12' H12' 119.4
N4' C12' H12' 119.4
N4' C13' H13D 109.5
N4' C13' H13E 109.5
H13D C13' H13E 109.5
N4' C13' H13F 109.5
H13D C13' H13F 109.5
H13E C13' H13F 109.5
N4' C14' H14D 109.5
N4' C14' H14E 109.5
H14D C14' H14E 109.5
N4' C14' H14F 109.5
H14D C14' H14F 109.5
H14E C14' H14F 109.5

loop_
_geom_bond_atom_site_label_1
_geom_bond_atom_site_label_2
_geom_bond_distance
S1 C9 1.701(4)
S1 C6 1.725(5)
O1 C1 1.403(6)
O1 H1O 0.8400
O2 C2 1.436(5)
O2 C5 1.440(5)
O3 C3 1.411(5)
O3 H3O 0.8400
O4 C4 1.418(5)
O4 H4O 0.8400
O5 C10 1.246(5)
N1 C11 1.311(6)
N1 C7 1.384(6)
N2 C10 1.361(6)
N2 C11 1.384(6)
N2 H2N 0.8800
N3 C12 1.307(6)
N3 C11 1.372(5)
N4 C12 1.321(6)
N4 C14 1.453(6)
N4 C13 1.461(6)
C1 C2 1.517(6)
C1 H1A 0.9900
C1 H1B 0.9900
C2 C3 1.541(6)
C2 H2 1.0000
C3 C4 1.540(6)
C3 H3 1.0000
C4 C5 1.533(6)
C4 H4 1.0000
C5 C6 1.482(6)
C5 H5 1.0000
C6 C7 1.383(6)
C7 C8 1.434(6)
C8 C9 1.365(6)
C8 C10 1.447(6)
C9 H9 0.9500
C12 H12 0.9500
C13 H13A 0.9800
C13 H13B 0.9800
C13 H13C 0.9800
C14 H14A 0.9800
C14 H14B 0.9800
C14 H14C 0.9800
S1' C9' 1.693(5)
S1' C6' 1.720(4)
O1' C1' 1.405(6)
O1' H1O' 0.8400
O2' C2' 1.437(5)
O2' C5' 1.440(5)
O3' C3' 1.419(5)
O3' H3O' 0.8400
O4' C4' 1.428(5)
O4' H4O' 0.8400
O5' C10' 1.253(6)
N1' C11' 1.301(6)
N1' C7' 1.394(5)
N2' C10' 1.360(6)
N2' C11' 1.387(6)
N2' H2N' 0.8800
N3' C12' 1.313(6)
N3' C11' 1.377(5)
N4' C12' 1.328(6)
N4' C14' 1.444(6)
N4' C13' 1.450(6)
C1' C2' 1.495(6)
C1' H1A' 0.9900
C1' H1B' 0.9900
C2' C3' 1.522(6)
C2' H2' 1.0000
C3' C4' 1.548(6)
C3' H3' 1.0000
C4' C5' 1.543(6)
C4' H4' 1.0000
C5' C6' 1.481(6)
C5' H5' 1.0000
C6' C7' 1.380(6)
C7' C8' 1.430(7)
C8' C9' 1.379(6)
C8' C10' 1.430(6)
C9' H9' 0.9500
C12' H12' 0.9500
C13' H13D 0.9800
C13' H13E 0.9800
C13' H13F 0.9800
C14' H14D 0.9800
C14' H14E 0.9800
C14' H14F 0.9800

loop_
_geom_hbond_atom_site_label_D
_geom_hbond_atom_site_label_H
_geom_hbond_atom_site_label_A
_geom_hbond_distance_DH
_geom_hbond_distance_HA
_geom_hbond_distance_DA
_geom_hbond_angle_DHA
_geom_hbond_site_symmetry_A
O4 H4O N1 0.84 1.98 2.758(5) 154.4 .
O3' H3O' O4 0.84 2.09 2.886(4) 157.9 .
O1 H1O O5 0.84 2.01 2.796(4) 155.7 2_344
O3 H3O O3' 0.84 2.65 3.357(4) 143.1 1_655
N2 H2N O5' 0.88 2.06 2.927(5) 168.2 1_465
O1' H1O' O5' 0.84 2.02 2.839(4) 164.8 2_455
O4' H4O' O3 0.84 2.01 2.832(4) 165.2 1_455
N2' H2N' O5 0.88 1.93 2.793(5) 166.1 1_645
